data_4102765
loop_
_publ_author_name
'Christina Y. Tang'
'Amber L. Thompson'
'Simon Aldridge'

_publ_contact_author 'Simon Aldridge'
_publ_contact_author_email simon.aldridge@chem.ox.ac.uk
_publ_section_title
;
 Dehydrogenation of Saturated CC and BN Bonds at Cationic N-Heterocyclic
 Carbene Stabilized M(III) Centers (M = Rh, Ir)
;
_journal_name_full 'Journal of the American Chemical Society'
_journal_page_first 10578
_journal_page_last 10591
_journal_paper_doi 10.1021/ja1043787
_journal_volume 132
_journal_year 2010
_chemical_formula_moiety 'C48 H66 B Ir N5, C32 H12 B F24 '
_chemical_formula_sum 'C80 H78 B2 F24 Ir N5'
_chemical_formula_weight 1779.33
_space_group_IT_number 2
_symmetry_cell_setting triclinic
_symmetry_space_group_name_Hall '-P 1'
_symmetry_space_group_name_H-M 'P -1'
_atom_sites_solution_hydrogens geom
_atom_sites_solution_primary direct
_audit_creation_date 09-10-28
_audit_creation_method CRYSTALS_ver_12.90
_cell_angle_alpha 84.3098(5)
_cell_angle_beta 89.8394(5)
_cell_angle_gamma 74.7171(4)
_cell_formula_units_Z 2
_cell_length_a 12.2427(1)
_cell_length_b 18.0382(2)
_cell_length_c 18.8848(2)
_cell_measurement_reflns_used 15546
_cell_measurement_temperature 150
_cell_measurement_theta_max 27
_cell_measurement_theta_min 5
_cell_volume 4001.96(7)
_computing_cell_refinement 'DENZO/SCALEPACK (Otwinowski & Minor, 1997)'
_computing_data_collection 'COLLECT (Nonius, 2001).'
_computing_data_reduction 'DENZO/SCALEPACK (Otwinowski & Minor, 1997)'
_computing_molecular_graphics 'CAMERON (Watkin et al., 1996)'
_computing_publication_material 'CRYSTALS (Betteridge et al., 2003)'
_computing_structure_refinement 'CRYSTALS (Betteridge et al., 2003)'
_computing_structure_solution 'SIR92 (Altomare et al., 1994)'
_diffrn_ambient_temperature 150
_diffrn_measured_fraction_theta_full 0.990
_diffrn_measured_fraction_theta_max 0.986
_diffrn_measurement_device 'Nonius KappaCCD'
_diffrn_measurement_device_type Area
_diffrn_measurement_method \w
_diffrn_radiation_monochromator graphite
_diffrn_radiation_type 'Mo K\a'
_diffrn_radiation_wavelength 0.71073
_diffrn_reflns_av_R_equivalents 0.030
_diffrn_reflns_limit_h_max 15
_diffrn_reflns_limit_h_min -15
_diffrn_reflns_limit_k_max 23
_diffrn_reflns_limit_k_min -23
_diffrn_reflns_limit_l_max 24
_diffrn_reflns_limit_l_min 0
_diffrn_reflns_number 53098
_diffrn_reflns_theta_full 25.836
_diffrn_reflns_theta_max 27.485
_diffrn_reflns_theta_min 5.115
_diffrn_standards_number 0
_exptl_absorpt_coefficient_mu 1.770
_exptl_absorpt_correction_T_max 0.97
_exptl_absorpt_correction_T_min 0.89
_exptl_absorpt_correction_type multi-scan
_exptl_absorpt_process_details 'DENZO/SCALEPACK (Otwinowski & Minor, 1997)'
_exptl_crystal_colour clear_intense_yellow
_exptl_crystal_density_diffrn 1.477
_exptl_crystal_density_meas ?
_exptl_crystal_density_method 'not measured'
_exptl_crystal_description block
_exptl_crystal_F_000 1792.000
_exptl_crystal_size_max 0.200
_exptl_crystal_size_mid 0.060
_exptl_crystal_size_min 0.020
_refine_diff_density_max 3.34
_refine_diff_density_min -2.70
_refine_ls_extinction_method None
_refine_ls_goodness_of_fit_ref 0.9199
_refine_ls_hydrogen_treatment none
_refine_ls_matrix_type full
_refine_ls_number_parameters 1131
_refine_ls_number_reflns 18123
_refine_ls_number_restraints 822
_refine_ls_R_factor_all 0.0696
_refine_ls_R_factor_gt 0.0498
_refine_ls_shift/su_max 0.0025844
_refine_ls_shift/su_mean 5.1150661
_refine_ls_structure_factor_coef Fsqd
_refine_ls_weighting_details
;
 Method, part 1, Chebychev polynomial, (Watkin, 1994, Prince, 1982) 
 [weight] = 1.0/[A~0~*T~0~(x)+A~1~*T~1~(x) ... +A~n-1~]*T~n-1~(x)] 
 where A~i~ are the Chebychev coefficients listed below and x= Fcalc/Fmax 
 Method = Robust Weighting (Prince, 1982) 
 W = [weight] * [1-(deltaF/6*sigmaF)^2^]^2^ 
 A~i~ are: 
 12.3 15.9 7.58 2.06 
;
_refine_ls_weighting_scheme calc
_refine_ls_wR_factor_all 0.1088
_refine_ls_wR_factor_gt 0.0944
_refine_ls_wR_factor_ref 0.1088
_reflns_limit_h_max 15
_reflns_limit_h_min -15
_reflns_limit_k_max 23
_reflns_limit_k_min -23
_reflns_limit_l_max 24
_reflns_limit_l_min 0
_reflns_number_gt 14593
_reflns_number_total 18123
_reflns_threshold_expression I>2.0\s(I)
_oxford_diffrn_Wilson_B_factor 2.55
_oxford_diffrn_Wilson_scale 38.15
_oxford_refine_ls_r_factor_ref 0.0696
_oxford_refine_ls_scale 0.17619(5)
_oxford_reflns_number_all 18123
_oxford_reflns_threshold_expression_ref I>-3.0\s(I)
_oxford_structure_analysis_title 074ct09
_cod_data_source_file ja1043787_si_002_11.cif
_cod_data_source_block 13
_cod_depositor_comments
;
The following automatic conversions were performed:

'_exptl_crystal_density_meas' value 'not measured' was changed to '?'
- the value is perceived as not measured.

Automatic conversion script
Id: cif_fix_values 3008 2015-01-20 13:52:24Z robertas 
;
_cod_original_sg_symbol_H-M 'P -1 '
_cod_original_formula_sum 'C80 H78 B2 F24 Ir1 N5'
_cod_database_code 4102765

loop_
_symmetry_equiv_pos_as_xyz
x,y,z
-x,-y,-z

loop_
_atom_site_label
_atom_site_type_symbol
_atom_site_fract_x
_atom_site_fract_y
_atom_site_fract_z
_atom_site_U_iso_or_equiv
_atom_site_occupancy
_atom_site_adp_type
_atom_site_refinement_flags_posn
_atom_site_refinement_flags_adp
_atom_site_refinement_flags_occupancy
_atom_site_disorder_assembly
_atom_site_disorder_group
Ir1 Ir 0.740996(18) 0.748709(11) 0.201303(11) 0.0336 1.0000 Uani . . . . .
C2 C 0.7689(4) 0.6304(2) 0.2118(2) 0.0314 1.0000 Uani . . . . .
N3 N 0.8034(3) 0.5800(2) 0.1623(2) 0.0337 1.0000 Uani . . . . .
C4 C 0.8035(4) 0.5053(3) 0.1895(3) 0.0410 1.0000 Uani . . . . .
C5 C 0.7684(4) 0.5089(3) 0.2557(3) 0.0410 1.0000 Uani . . . . .
N6 N 0.7475(3) 0.5855(2) 0.2698(2) 0.0351 1.0000 Uani . . . . .
C7 C 0.6965(4) 0.6126(3) 0.3345(3) 0.0383 1.0000 Uani . . . . .
C8 C 0.5800(5) 0.6250(3) 0.3394(3) 0.0512 1.0000 Uani . . . . .
C9 C 0.5304(6) 0.6467(4) 0.4033(4) 0.0627 1.0000 Uani . . . . .
C10 C 0.5939(7) 0.6559(3) 0.4611(3) 0.0624 1.0000 Uani . . . . .
C11 C 0.7097(6) 0.6437(3) 0.4534(3) 0.0561 1.0000 Uani . . . . .
C12 C 0.7637(5) 0.6219(3) 0.3905(3) 0.0439 1.0000 Uani . . . . .
C13 C 0.8885(5) 0.6093(4) 0.3853(3) 0.0589 1.0000 Uani . . . . .
C14 C 0.5375(8) 0.6779(5) 0.5304(4) 0.0927 1.0000 Uani . . . . .
C15 C 0.5079(5) 0.6169(5) 0.2767(4) 0.0716 1.0000 Uani . . . . .
C16 C 0.8303(4) 0.6000(3) 0.0900(2) 0.0359 1.0000 Uani . . . . .
C17 C 0.7408(4) 0.6268(3) 0.0391(3) 0.0412 1.0000 Uani . . . . .
C18 C 0.7696(6) 0.6489(3) -0.0300(3) 0.0534 1.0000 Uani . . . . .
C19 C 0.8791(6) 0.6442(4) -0.0490(3) 0.0649 1.0000 Uani . . . . .
C20 C 0.9653(6) 0.6121(4) 0.0014(3) 0.0707 1.0000 Uani . . . . .
C21 C 0.9417(5) 0.5895(3) 0.0715(3) 0.0517 1.0000 Uani . . . . .
C22 C 1.0366(5) 0.5536(5) 0.1252(4) 0.0734 1.0000 Uani . . . . .
C23 C 0.9066(8) 0.6738(5) -0.1229(4) 0.0977 1.0000 Uani . . . . .
C24 C 0.6205(5) 0.6314(4) 0.0579(3) 0.0563 1.0000 Uani . . . . .
C25 C 0.6711(5) 0.8665(3) 0.1909(3) 0.0432 1.0000 Uani . . . . .
N26 N 0.6146(4) 0.9099(2) 0.1330(2) 0.0534 1.0000 Uani . . . . .
C27 C 0.5866(5) 0.8810(3) 0.0685(3) 0.0465 1.0000 Uani . . . . .
C28 C 0.6598(5) 0.8755(3) 0.0121(3) 0.0446 1.0000 Uani . . . . .
C29 C 0.6305(5) 0.8473(3) -0.0489(3) 0.0473 1.0000 Uani . . . . .
C30 C 0.5308(6) 0.8260(3) -0.0547(3) 0.0588 1.0000 Uani . . . . .
C31 C 0.5003(7) 0.7964(4) -0.1221(4) 0.0867 1.0000 Uani . . . . .
C32 C 0.4599(6) 0.8329(4) 0.0034(4) 0.0752 1.0000 Uani . . . . .
C33 C 0.4860(6) 0.8610(4) 0.0650(4) 0.0701 1.0000 Uani . . . . .
C34 C 0.4076(7) 0.8666(7) 0.1278(5) 0.1217 1.0000 Uani . . . . .
C35 C 0.7683(6) 0.8991(5) 0.0156(4) 0.0745 1.0000 Uani . . . . .
C36 C 0.5738(8) 0.9860(3) 0.1466(4) 0.0897 1.0000 Uani . . . . .
C37 C 0.6064(8) 0.9912(3) 0.2130(4) 0.0844 1.0000 Uani . . . . .
N38 N 0.6665(5) 0.9174(2) 0.2402(2) 0.0561 1.0000 Uani . . . . .
C39 C 0.7143(6) 0.8986(3) 0.3118(3) 0.0560 1.0000 Uani . . . . .
C40 C 0.6563(6) 0.8654(3) 0.3639(3) 0.0547 1.0000 Uani . . . . .
C41 C 0.5407(7) 0.8553(4) 0.3506(4) 0.0758 1.0000 Uani . . . . .
C42 C 0.7096(7) 0.8434(3) 0.4306(3) 0.0651 1.0000 Uani . . . . .
C43 C 0.8142(7) 0.8539(4) 0.4464(3) 0.0642 1.0000 Uani . . . . .
C44 C 0.8712(8) 0.8257(5) 0.5183(4) 0.0875 1.0000 Uani . . . . .
C45 C 0.8645(7) 0.8914(4) 0.3934(3) 0.0674 1.0000 Uani . . . . .
C46 C 0.8170(6) 0.9150(3) 0.3263(3) 0.0605 1.0000 Uani . . . . .
C47 C 0.8710(8) 0.9590(4) 0.2705(4) 0.0807 1.0000 Uani . . . . .
B48 B 0.9098(5) 0.7524(3) 0.2062(3) 0.0423 1.0000 Uani . . . . .
N49 N 1.0213(4) 0.7542(3) 0.2115(2) 0.0572 1.0000 Uani D . . . .
C50 C 1.0849(6) 0.7316(4) 0.2817(4) 0.0687 1.0000 Uani . . . . .
C51 C 1.1551(7) 0.6477(4) 0.2847(5) 0.0901 1.0000 Uani . . . . .
C52 C 1.1523(8) 0.7849(6) 0.3022(5) 0.1034 1.0000 Uani . . . . .
C53 C 1.0873(4) 0.7743(3) 0.1484(3) 0.0700 1.0000 Uani D . . . .
C54 C 1.0743(7) 0.8600(3) 0.1369(3) 0.0816 1.0000 Uani D . . . .
F56 F 1.2099(3) 0.0894(2) 0.3185(2) 0.0723 1.0000 Uani . U . . .
C57 C 1.1845(5) 0.0665(4) 0.2586(3) 0.0591 1.0000 Uani . U . . .
F58 F 1.2085(5) -0.0108(3) 0.2725(4) 0.1312 1.0000 Uani . U . . .
F59 F 1.2576(3) 0.0769(4) 0.2113(2) 0.1283 1.0000 Uani . U . . .
C60 C 1.0648(4) 0.0999(3) 0.2333(3) 0.0384 1.0000 Uani . U . . .
C61 C 1.0312(4) 0.0777(3) 0.1706(3) 0.0406 1.0000 Uani . U . . .
C62 C 0.9200(4) 0.1076(3) 0.1479(3) 0.0391 1.0000 Uani . U . . .
C63 C 0.8441(4) 0.1596(3) 0.1861(2) 0.0338 1.0000 Uani . U . . .
C64 C 0.8765(4) 0.1863(2) 0.2477(2) 0.0293 1.0000 Uani . U . . .
C65 C 0.9889(4) 0.1531(3) 0.2707(2) 0.0338 1.0000 Uani . U . . .
B66 B 0.7839(4) 0.2483(3) 0.2906(3) 0.0318 1.0000 Uani . U . . .
C67 C 0.8420(4) 0.3010(2) 0.3365(2) 0.0309 1.0000 Uani . U . . .
C68 C 0.9414(4) 0.3214(3) 0.3176(2) 0.0335 1.0000 Uani . U . . .
C69 C 0.9869(4) 0.3678(3) 0.3570(2) 0.0381 1.0000 Uani . U . . .
C70 C 0.9320(5) 0.3982(3) 0.4164(3) 0.0427 1.0000 Uani . U . . .
C71 C 0.8316(5) 0.3811(3) 0.4348(3) 0.0421 1.0000 Uani . U . . .
C72 C 0.7883(4) 0.3332(3) 0.3960(2) 0.0372 1.0000 Uani . U . . .
C73 C 0.7667(7) 0.4123(4) 0.4975(3) 0.0625 1.0000 Uani . U . . .
F74 F 0.8175(4) 0.4559(2) 0.5318(2) 0.0843 1.0000 Uani . U . . .
F75 F 0.7502(5) 0.3566(2) 0.5442(2) 0.0932 1.0000 Uani . U . . .
F76 F 0.6628(4) 0.4558(3) 0.4794(2) 0.0895 1.0000 Uani . U . . .
C77 C 1.0948(2) 0.3862(2) 0.33458(19) 0.0474 1.0000 Uani D U . . .
C81 C 0.6925(4) 0.3100(2) 0.2351(2) 0.0315 1.0000 Uani . U . . .
C82 C 0.7198(4) 0.3305(2) 0.1648(2) 0.0324 1.0000 Uani . U . . .
C83 C 0.6426(4) 0.3816(3) 0.1170(3) 0.0358 1.0000 Uani . U . . .
C84 C 0.5352(4) 0.4172(3) 0.1377(3) 0.0403 1.0000 Uani . U . . .
C85 C 0.5063(4) 0.4010(3) 0.2075(3) 0.0401 1.0000 Uani . U . . .
C86 C 0.5837(4) 0.3486(3) 0.2550(3) 0.0376 1.0000 Uani . U . . .
C87 C 0.3893(5) 0.4360(4) 0.2302(4) 0.0592 1.0000 Uani . U . . .
F88 F 0.3434(4) 0.5056(3) 0.1971(3) 0.1022 1.0000 Uani . U . . .
F89 F 0.3814(4) 0.4456(4) 0.2967(2) 0.1262 1.0000 Uani . U . . .
F90 F 0.3203(4) 0.3958(4) 0.2157(5) 0.1556 1.0000 Uani . U . . .
C91 C 0.6767(5) 0.3957(3) 0.0423(3) 0.0455 1.0000 Uani . U . . .
F92 F 0.7617(4) 0.4269(4) 0.0375(2) 0.1210 1.0000 Uani . U . . .
F93 F 0.5982(3) 0.4428(3) 0.0005(2) 0.0973 1.0000 Uani . U . . .
F94 F 0.7076(6) 0.3335(3) 0.0112(2) 0.1407 1.0000 Uani . U . . .
C95 C 0.7224(4) 0.1949(2) 0.3445(2) 0.0313 1.0000 Uani . U . . .
C96 C 0.6202(4) 0.1789(3) 0.3295(3) 0.0361 1.0000 Uani . U . . .
C97 C 0.5731(4) 0.1316(3) 0.3763(3) 0.0430 1.0000 Uani . U . . .
C98 C 0.6282(5) 0.0969(3) 0.4388(3) 0.0469 1.0000 Uani . U . . .
C99 C 0.7309(5) 0.1102(3) 0.4551(3) 0.0452 1.0000 Uani . U . . .
C100 C 0.7773(4) 0.1581(3) 0.4089(3) 0.0381 1.0000 Uani . U . . .
C101 C 0.7916(4) 0.0756(3) 0.52351(19) 0.0660 1.0000 Uani D U . . .
C105 C 0.4588(2) 0.1220(2) 0.3589(2) 0.0541 1.0000 Uani D U . . .
C109 C 0.8770(4) 0.0868(2) 0.08059(18) 0.0633 1.0000 Uani D U . . .
C550 C 1.0705(8) 0.7388(5) 0.0839(4) 0.0653 0.609(16) Uani D . P 1 1
C551 C 1.2042(9) 0.7266(6) 0.1471(6) 0.1573 0.391(16) Uani D . P 1 2
F1020 F 0.7917(18) 0.0036(5) 0.5422(8) 0.1191 0.411(17) Uani D U P 2 1
F1030 F 0.7397(13) 0.1152(10) 0.5747(5) 0.1052 0.411(17) Uani D U P 2 1
F1040 F 0.8979(8) 0.0774(12) 0.5279(6) 0.1264 0.411(17) Uani D U P 2 1
F1021 F 0.7364(8) 0.0334(7) 0.5625(5) 0.1067 0.589(17) Uani D U P 2 2
F1031 F 0.8101(13) 0.1252(4) 0.5644(5) 0.1232 0.589(17) Uani D U P 2 2
F1041 F 0.8918(7) 0.0289(7) 0.5132(5) 0.1047 0.589(17) Uani D U P 2 2
F1060 F 0.4476(5) 0.0529(3) 0.3805(5) 0.1178 0.809(11) Uani D U P 3 1
F1070 F 0.4328(4) 0.1332(5) 0.2899(2) 0.0846 0.809(11) Uani D U P 3 1
F1080 F 0.3778(4) 0.1707(4) 0.3889(4) 0.0876 0.809(11) Uani D U P 3 1
F1061 F 0.4597(14) 0.0763(11) 0.3090(9) 0.0602 0.191(11) Uani D U P 3 2
F1071 F 0.3797(11) 0.1854(6) 0.3394(13) 0.0758 0.191(11) Uani D U P 3 2
F1081 F 0.4211(17) 0.0893(13) 0.4162(7) 0.0766 0.191(11) Uani D U P 3 2
F1100 F 0.8178(6) 0.1476(3) 0.0398(3) 0.0680 0.709(14) Uani D U P 4 1
F1110 F 0.9555(6) 0.0499(6) 0.0402(4) 0.1380 0.709(14) Uani D U P 4 1
F1120 F 0.8089(8) 0.0420(5) 0.0939(5) 0.1378 0.709(14) Uani D U P 4 1
F1101 F 0.7744(7) 0.0770(9) 0.0850(10) 0.0755 0.291(14) Uani D U P 4 2
F1111 F 0.8767(18) 0.1317(11) 0.0216(6) 0.1392 0.291(14) Uani D U P 4 2
F1121 F 0.9440(10) 0.0191(7) 0.0695(12) 0.1208 0.291(14) Uani D U P 4 2
F780 F 1.1406(4) 0.4171(3) 0.3834(2) 0.0985 0.899(7) Uani D U P 5 1
F790 F 1.0820(3) 0.4352(3) 0.2771(2) 0.0742 0.899(7) Uani D U P 5 1
F800 F 1.1733(3) 0.3247(2) 0.3199(3) 0.0982 0.899(7) Uani D U P 5 1
F781 F 1.094(2) 0.4588(7) 0.3382(18) 0.0624 0.101(7) Uani D U P 5 2
F791 F 1.123(2) 0.3718(19) 0.2692(7) 0.0610 0.101(7) Uani D U P 5 2
F801 F 1.1805(15) 0.3452(16) 0.3756(13) 0.0582 0.101(7) Uani D U P 5 2
H41 H 0.8244 0.4614 0.1643 0.0499 1.0000 Uiso R . . . .
H51 H 0.7586 0.4683 0.2880 0.0494 1.0000 Uiso R . . . .
H91 H 0.4525 0.6549 0.4078 0.0755 1.0000 Uiso R . . . .
H111 H 0.7542 0.6503 0.4916 0.0690 1.0000 Uiso R . . . .
H131 H 0.9231 0.5857 0.4303 0.0881 1.0000 Uiso R . . . .
H133 H 0.9045 0.6582 0.3733 0.0881 1.0000 Uiso R . . . .
H132 H 0.9165 0.5759 0.3492 0.0883 1.0000 Uiso R . . . .
H142 H 0.5875 0.6961 0.5592 0.1411 1.0000 Uiso R . . . .
H141 H 0.4680 0.7179 0.5203 0.1411 1.0000 Uiso R . . . .
H143 H 0.5205 0.6334 0.5553 0.1410 1.0000 Uiso R . . . .
H153 H 0.4295 0.6264 0.2895 0.1107 1.0000 Uiso R . . . .
H151 H 0.5144 0.6533 0.2372 0.1113 1.0000 Uiso R . . . .
H152 H 0.5339 0.5655 0.2626 0.1111 1.0000 Uiso R . . . .
H181 H 0.7108 0.6676 -0.0645 0.0642 1.0000 Uiso R . . . .
H201 H 1.0408 0.6055 -0.0119 0.0871 1.0000 Uiso R . . . .
H222 H 1.1084 0.5514 0.1033 0.1109 1.0000 Uiso R . . . .
H223 H 1.0294 0.5842 0.1651 0.1109 1.0000 Uiso R . . . .
H221 H 1.0343 0.5023 0.1424 0.1110 1.0000 Uiso R . . . .
H231 H 0.9822 0.6467 -0.1345 0.1450 1.0000 Uiso R . . . .
H232 H 0.9011 0.7281 -0.1248 0.1450 1.0000 Uiso R . . . .
H233 H 0.8535 0.6655 -0.1563 0.1452 1.0000 Uiso R . . . .
H242 H 0.5771 0.6320 0.0158 0.0872 1.0000 Uiso R . . . .
H243 H 0.5900 0.6773 0.0800 0.0872 1.0000 Uiso R . . . .
H241 H 0.6176 0.5879 0.0904 0.0871 1.0000 Uiso R . . . .
H291 H 0.6796 0.8420 -0.0872 0.0595 1.0000 Uiso R . . . .
H312 H 0.4721 0.7523 -0.1087 0.1361 1.0000 Uiso R . . . .
H313 H 0.4416 0.8362 -0.1475 0.1360 1.0000 Uiso R . . . .
H311 H 0.5663 0.7826 -0.1512 0.1361 1.0000 Uiso R . . . .
H321 H 0.3929 0.8182 0.0005 0.0874 1.0000 Uiso R . . . .
H343 H 0.3458 0.8452 0.1178 0.1808 1.0000 Uiso R . . . .
H341 H 0.3787 0.9203 0.1345 0.1810 1.0000 Uiso R . . . .
H342 H 0.4504 0.8386 0.1694 0.1810 1.0000 Uiso R . . . .
H351 H 0.8189 0.8762 -0.0198 0.1120 1.0000 Uiso R . . . .
H353 H 0.7517 0.9543 0.0068 0.1124 1.0000 Uiso R . . . .
H352 H 0.8039 0.8830 0.0617 0.1121 1.0000 Uiso R . . . .
H361 H 0.5331 1.0266 0.1146 0.1042 1.0000 Uiso R . . . .
H371 H 0.5913 1.0356 0.2371 0.0971 1.0000 Uiso R . . . .
H411 H 0.5109 0.8368 0.3938 0.1115 1.0000 Uiso R . . . .
H412 H 0.4896 0.9030 0.3315 0.1113 1.0000 Uiso R . . . .
H413 H 0.5451 0.8183 0.3171 0.1112 1.0000 Uiso R . . . .
H421 H 0.6725 0.8205 0.4665 0.0778 1.0000 Uiso R . . . .
H442 H 0.9424 0.8381 0.5205 0.1312 1.0000 Uiso R . . . .
H441 H 0.8223 0.8495 0.5540 0.1312 1.0000 Uiso R . . . .
H443 H 0.8844 0.7705 0.5259 0.1312 1.0000 Uiso R . . . .
H451 H 0.9335 0.9016 0.4036 0.0803 1.0000 Uiso R . . . .
H472 H 0.9459 0.9585 0.2871 0.1202 1.0000 Uiso R . . . .
H471 H 0.8248 1.0113 0.2624 0.1201 1.0000 Uiso R . . . .
H473 H 0.8760 0.9350 0.2268 0.1200 1.0000 Uiso R . . . .
H501 H 1.0257 0.7353 0.3188 0.0844 1.0000 Uiso R . . . .
H512 H 1.1932 0.6327 0.3307 0.1311 1.0000 Uiso R . . . .
H513 H 1.2101 0.6450 0.2471 0.1312 1.0000 Uiso R . . . .
H511 H 1.1058 0.6147 0.2768 0.1310 1.0000 Uiso R . . . .
H523 H 1.1778 0.7707 0.3516 0.1490 1.0000 Uiso R . . . .
H521 H 1.2170 0.7801 0.2709 0.1492 1.0000 Uiso R . . . .
H522 H 1.1045 0.8376 0.2960 0.1491 1.0000 Uiso R . . . .
H541 H 1.1159 0.8720 0.0953 0.1240 1.0000 Uiso R . . . .
H542 H 1.1047 0.8764 0.1788 0.1242 1.0000 Uiso R . . . .
H543 H 0.9943 0.8867 0.1300 0.1239 1.0000 Uiso R . . . .
H611 H 1.0826 0.0443 0.1443 0.0490 1.0000 Uiso R . . . .
H631 H 0.7680 0.1774 0.1693 0.0421 1.0000 Uiso R . . . .
H651 H 1.0147 0.1673 0.3127 0.0420 1.0000 Uiso R . . . .
H681 H 0.9786 0.3028 0.2766 0.0420 1.0000 Uiso R . . . .
H701 H 0.9619 0.4293 0.4434 0.0532 1.0000 Uiso R . . . .
H721 H 0.7197 0.3229 0.4103 0.0462 1.0000 Uiso R . . . .
H821 H 0.7928 0.3088 0.1493 0.0411 1.0000 Uiso R . . . .
H841 H 0.4831 0.4513 0.1056 0.0493 1.0000 Uiso R . . . .
H861 H 0.5620 0.3395 0.3019 0.0462 1.0000 Uiso R . . . .
H961 H 0.5803 0.2004 0.2864 0.0447 1.0000 Uiso R . . . .
H981 H 0.5967 0.0652 0.4701 0.0584 1.0000 Uiso R . . . .
H1001 H 0.8480 0.1660 0.4209 0.0471 1.0000 Uiso R . . . .
H5501 H 1.1232 0.7471 0.0482 0.1041 0.609(16) Uiso R . P 1 1
H5503 H 1.0818 0.6842 0.0964 0.1040 0.609(16) Uiso R . P 1 1
H5502 H 0.9939 0.7615 0.0661 0.1040 0.609(16) Uiso R . P 1 1
H5512 H 1.2478 0.7516 0.1152 0.1940 0.391(16) Uiso R . P 1 2
H5511 H 1.2365 0.7188 0.1944 0.1940 0.391(16) Uiso R . P 1 2
H5513 H 1.2036 0.6776 0.1315 0.1940 0.391(16) Uiso R . P 1 2
H531 H 1.1647 0.7521 0.1618 0.0848 0.609(16) Uiso R . P 1 1
H532 H 1.0504 0.7629 0.1083 0.0848 0.391(16) Uiso R . P 1 2
H11 H 0.6319 0.7448 0.2396 0.0510 1.0000 Uiso R . . . .
H12 H 0.6413 0.7487 0.1521 0.0510 1.0000 Uiso R . . . .
H481 H 0.8674 0.7552 0.1468 0.0500 1.0000 Uiso R . . . .
H482 H 0.8612 0.7498 0.2629 0.0500 1.0000 Uiso R . . . .

loop_
_atom_site_aniso_label
_atom_site_aniso_U_11
_atom_site_aniso_U_22
_atom_site_aniso_U_33
_atom_site_aniso_U_23
_atom_site_aniso_U_13
_atom_site_aniso_U_12
Ir1 0.04338(10) 0.02352(8) 0.03210(9) -0.00224(6) 0.00012(7) -0.00594(6)
C2 0.032(2) 0.026(2) 0.035(2) -0.0027(17) -0.0038(18) -0.0073(17)
N3 0.040(2) 0.0247(18) 0.037(2) -0.0049(15) -0.0040(17) -0.0082(16)
C4 0.053(3) 0.023(2) 0.047(3) -0.0045(19) 0.000(2) -0.010(2)
C5 0.049(3) 0.025(2) 0.049(3) 0.0007(19) -0.006(2) -0.012(2)
N6 0.040(2) 0.0294(19) 0.037(2) 0.0011(15) -0.0014(17) -0.0125(16)
C7 0.046(3) 0.032(2) 0.037(2) 0.0008(19) 0.002(2) -0.012(2)
C8 0.050(3) 0.053(3) 0.053(3) -0.004(3) 0.007(3) -0.017(3)
C9 0.060(4) 0.061(4) 0.069(4) -0.005(3) 0.026(3) -0.020(3)
C10 0.092(5) 0.047(3) 0.049(3) -0.001(3) 0.025(3) -0.021(3)
C11 0.085(5) 0.046(3) 0.040(3) -0.001(2) 0.002(3) -0.022(3)
C12 0.054(3) 0.038(3) 0.041(3) -0.001(2) -0.001(2) -0.017(2)
C13 0.069(4) 0.061(4) 0.049(3) -0.003(3) -0.011(3) -0.022(3)
C14 0.140(8) 0.078(5) 0.063(4) -0.016(4) 0.048(5) -0.032(5)
C15 0.044(4) 0.097(5) 0.080(5) -0.011(4) -0.002(3) -0.029(4)
C16 0.044(3) 0.028(2) 0.034(2) -0.0078(18) 0.002(2) -0.0047(19)
C17 0.048(3) 0.034(2) 0.040(3) -0.011(2) -0.005(2) -0.005(2)
C18 0.071(4) 0.044(3) 0.037(3) -0.007(2) -0.010(3) 0.001(3)
C19 0.074(4) 0.069(4) 0.038(3) -0.004(3) 0.008(3) 0.005(3)
C20 0.059(4) 0.086(5) 0.053(4) -0.003(3) 0.024(3) 0.004(3)
C21 0.047(3) 0.053(3) 0.046(3) -0.004(2) 0.000(2) 0.001(3)
C22 0.043(3) 0.096(5) 0.065(4) 0.006(4) 0.000(3) 0.005(3)
C23 0.119(7) 0.107(6) 0.045(4) 0.008(4) 0.024(4) 0.004(5)
C24 0.055(4) 0.055(3) 0.061(4) -0.008(3) -0.015(3) -0.016(3)
C25 0.056(3) 0.027(2) 0.041(3) 0.0002(19) 0.006(2) -0.002(2)
N26 0.072(3) 0.029(2) 0.045(3) -0.0003(18) -0.006(2) 0.010(2)
C27 0.048(3) 0.036(3) 0.048(3) 0.004(2) -0.010(2) -0.002(2)
C28 0.055(3) 0.031(2) 0.049(3) 0.002(2) -0.009(3) -0.016(2)
C29 0.063(4) 0.034(2) 0.045(3) 0.002(2) -0.014(3) -0.015(2)
C30 0.073(4) 0.038(3) 0.065(4) 0.016(3) -0.038(3) -0.021(3)
C31 0.122(7) 0.053(4) 0.087(5) 0.014(3) -0.067(5) -0.035(4)
C32 0.045(4) 0.088(5) 0.089(5) 0.027(4) -0.027(4) -0.025(3)
C33 0.047(4) 0.084(5) 0.068(4) 0.017(4) -0.010(3) -0.005(3)
C34 0.050(5) 0.186(11) 0.110(7) 0.021(7) 0.007(5) -0.009(6)
C35 0.093(5) 0.100(5) 0.053(4) -0.006(4) -0.005(4) -0.065(5)
C36 0.142(8) 0.032(3) 0.066(4) -0.002(3) -0.003(5) 0.025(4)
C37 0.146(7) 0.030(3) 0.056(4) -0.008(3) 0.005(4) 0.015(4)
N38 0.093(4) 0.024(2) 0.041(2) -0.0069(18) 0.007(2) 0.004(2)
C39 0.100(5) 0.030(2) 0.031(3) -0.008(2) 0.010(3) -0.005(3)
C40 0.080(4) 0.036(3) 0.049(3) -0.013(2) 0.016(3) -0.015(3)
C41 0.099(6) 0.063(4) 0.064(4) -0.013(3) 0.025(4) -0.018(4)
C42 0.116(6) 0.046(3) 0.034(3) -0.005(2) 0.024(3) -0.021(4)
C43 0.099(5) 0.054(3) 0.042(3) -0.005(3) 0.001(3) -0.026(4)
C44 0.124(7) 0.088(5) 0.045(4) 0.003(4) -0.008(4) -0.023(5)
C45 0.104(6) 0.060(4) 0.045(3) -0.005(3) 0.005(3) -0.034(4)
C46 0.094(5) 0.045(3) 0.046(3) -0.003(2) 0.012(3) -0.025(3)
C47 0.127(7) 0.070(4) 0.055(4) 0.002(3) 0.017(4) -0.047(5)
B48 0.053(4) 0.032(3) 0.044(3) -0.006(2) 0.003(3) -0.013(2)
N49 0.058(3) 0.061(3) 0.055(3) -0.002(2) -0.001(2) -0.021(2)
C50 0.075(5) 0.070(4) 0.064(4) -0.002(3) -0.018(3) -0.025(4)
C51 0.088(6) 0.073(5) 0.102(6) -0.004(4) -0.032(5) -0.009(4)
C52 0.113(7) 0.109(7) 0.101(7) -0.011(5) -0.036(6) -0.049(6)
C53 0.065(4) 0.072(4) 0.078(4) -0.007(4) 0.016(3) -0.026(3)
C54 0.094(6) 0.078(5) 0.079(5) -0.002(4) 0.022(4) -0.035(4)
F56 0.0395(18) 0.103(3) 0.066(2) -0.011(2) -0.0131(16) -0.0031(18)
C57 0.038(2) 0.072(3) 0.055(3) -0.004(3) -0.0004(18) 0.004(2)
F58 0.107(4) 0.067(2) 0.193(6) -0.012(3) -0.069(4) 0.026(2)
F59 0.034(2) 0.261(6) 0.071(3) 0.004(3) 0.0086(18) -0.014(3)
C60 0.0353(19) 0.036(2) 0.041(2) 0.0007(17) 0.0016(16) -0.0070(16)
C61 0.043(2) 0.036(2) 0.041(2) -0.0051(19) 0.0077(18) -0.0064(19)
C62 0.047(2) 0.035(2) 0.036(2) -0.0061(16) 0.0007(16) -0.0104(18)
C63 0.034(2) 0.031(2) 0.037(2) -0.0024(16) -0.0021(16) -0.0104(17)
C64 0.0307(17) 0.0264(19) 0.0315(19) 0.0017(14) 0.0011(14) -0.0106(14)
C65 0.0316(18) 0.034(2) 0.035(2) 0.0014(16) -0.0013(16) -0.0084(16)
B66 0.030(2) 0.035(2) 0.032(2) -0.0025(13) 0.0013(15) -0.0113(14)
C67 0.032(2) 0.0273(19) 0.032(2) 0.0011(14) -0.0028(15) -0.0075(15)
C68 0.036(2) 0.034(2) 0.032(2) 0.0002(16) -0.0036(17) -0.0135(18)
C69 0.045(2) 0.038(2) 0.035(2) 0.0059(16) -0.0085(16) -0.0209(19)
C70 0.064(3) 0.038(2) 0.033(2) 0.0024(17) -0.0087(18) -0.026(2)
C71 0.063(3) 0.036(2) 0.031(2) -0.0014(16) -0.0001(18) -0.022(2)
C72 0.048(3) 0.036(2) 0.032(2) -0.0027(16) 0.0059(18) -0.020(2)
C73 0.101(3) 0.052(3) 0.044(3) -0.0177(18) 0.016(2) -0.033(2)
F74 0.133(3) 0.088(3) 0.054(2) -0.038(2) 0.018(2) -0.056(3)
F75 0.165(4) 0.079(3) 0.051(2) -0.0161(17) 0.043(2) -0.056(3)
F76 0.096(3) 0.090(3) 0.083(3) -0.040(2) 0.028(2) -0.015(2)
C77 0.046(2) 0.052(2) 0.050(2) 0.0055(17) -0.0111(19) -0.0268(17)
C81 0.0303(18) 0.030(2) 0.0371(18) -0.0048(15) 0.0003(15) -0.0117(14)
C82 0.027(2) 0.032(2) 0.0387(19) -0.0032(16) -0.0004(15) -0.0089(16)
C83 0.0327(19) 0.035(2) 0.0405(19) 0.0000(16) -0.0045(15) -0.0116(16)
C84 0.032(2) 0.036(2) 0.050(2) 0.000(2) -0.0057(17) -0.0068(17)
C85 0.0302(19) 0.035(2) 0.054(2) -0.0044(19) 0.0014(16) -0.0074(16)
C86 0.032(2) 0.038(2) 0.043(2) -0.0045(18) 0.0044(16) -0.0092(16)
C87 0.035(2) 0.061(3) 0.075(3) -0.003(3) 0.009(2) -0.0024(18)
F88 0.065(3) 0.088(3) 0.115(3) 0.019(2) 0.017(2) 0.036(2)
F89 0.068(3) 0.188(5) 0.071(2) -0.003(3) 0.023(2) 0.051(3)
F90 0.048(3) 0.140(4) 0.307(8) -0.100(5) 0.061(4) -0.046(3)
C91 0.044(2) 0.048(2) 0.041(2) 0.0018(17) -0.0031(17) -0.0086(18)
F92 0.094(3) 0.246(6) 0.058(2) 0.001(3) 0.012(2) -0.112(4)
F93 0.066(2) 0.137(4) 0.060(2) 0.046(2) -0.0065(18) 0.003(2)
F94 0.294(8) 0.058(2) 0.050(2) -0.0072(18) 0.052(3) -0.012(3)
C95 0.031(2) 0.029(2) 0.035(2) -0.0047(15) 0.0028(15) -0.0104(16)
C96 0.034(2) 0.039(2) 0.040(2) -0.0104(17) 0.0040(18) -0.0156(18)
C97 0.042(2) 0.040(2) 0.054(2) -0.0120(18) 0.0111(17) -0.0205(19)
C98 0.057(3) 0.040(3) 0.050(3) -0.0047(19) 0.0155(19) -0.025(2)
C99 0.055(3) 0.039(2) 0.043(2) 0.0020(17) 0.0040(18) -0.018(2)
C100 0.041(3) 0.034(2) 0.039(2) 0.0017(17) -0.0008(17) -0.0127(19)
C101 0.089(3) 0.062(3) 0.051(3) 0.0161(19) -0.007(2) -0.034(2)
C105 0.045(2) 0.055(2) 0.073(2) -0.018(2) 0.015(2) -0.029(2)
C109 0.077(3) 0.056(3) 0.053(3) -0.0236(19) -0.013(2) -0.004(2)
C550 0.072(7) 0.071(7) 0.063(7) -0.024(5) 0.031(5) -0.031(6)
C551 0.084(18) 0.17(2) 0.22(3) 0.00(2) 0.021(19) -0.025(17)
F1020 0.220(15) 0.061(5) 0.077(8) 0.031(5) -0.046(10) -0.052(8)
F1030 0.112(9) 0.130(9) 0.065(5) -0.036(6) -0.045(6) -0.008(8)
F1040 0.082(5) 0.180(14) 0.098(10) 0.091(10) -0.038(5) -0.038(7)
F1021 0.106(6) 0.121(7) 0.088(6) 0.067(6) -0.014(5) -0.049(6)
F1031 0.208(13) 0.087(5) 0.077(6) 0.014(3) -0.079(7) -0.050(6)
F1041 0.080(4) 0.120(8) 0.096(6) 0.027(5) -0.031(4) -0.008(4)
F1060 0.076(4) 0.070(3) 0.219(8) 0.025(4) -0.038(5) -0.054(3)
F1070 0.063(3) 0.143(7) 0.074(2) -0.035(3) 0.011(2) -0.065(4)
F1080 0.043(2) 0.124(4) 0.107(5) -0.064(4) 0.017(3) -0.023(3)
F1061 0.052(9) 0.060(10) 0.084(9) -0.023(8) 0.009(8) -0.035(8)
F1071 0.046(7) 0.059(6) 0.132(16) -0.023(7) -0.008(10) -0.026(5)
F1081 0.071(11) 0.100(13) 0.083(8) -0.016(8) 0.023(9) -0.062(10)
F1100 0.076(4) 0.077(3) 0.038(3) -0.020(2) -0.012(2) 0.008(3)
F1110 0.128(5) 0.178(8) 0.053(4) -0.065(5) -0.036(3) 0.074(5)
F1120 0.241(9) 0.121(7) 0.097(6) -0.016(5) -0.042(6) -0.125(7)
F1101 0.061(5) 0.073(9) 0.087(10) -0.054(7) -0.032(5) 0.009(6)
F1111 0.223(17) 0.165(12) 0.032(5) -0.012(7) 0.003(10) -0.055(12)
F1121 0.093(8) 0.141(9) 0.097(12) -0.096(8) -0.044(9) 0.056(8)
F780 0.097(4) 0.169(6) 0.068(3) -0.022(3) -0.005(3) -0.100(4)
F790 0.059(3) 0.098(3) 0.068(3) 0.034(2) -0.006(2) -0.040(2)
F800 0.041(2) 0.063(2) 0.193(7) -0.005(3) 0.021(3) -0.0206(17)
F781 0.052(14) 0.051(6) 0.091(17) 0.002(9) 0.009(15) -0.030(8)
F791 0.043(13) 0.095(17) 0.058(7) -0.008(10) 0.001(7) -0.040(14)
F801 0.039(6) 0.070(13) 0.062(12) 0.003(13) -0.005(10) -0.010(11)

loop_
_atom_type_symbol
_atom_type_scat_dispersion_real
_atom_type_scat_dispersion_imag
_atom_type_scat_Cromer_Mann_a1
_atom_type_scat_Cromer_Mann_b1
_atom_type_scat_Cromer_Mann_a2
_atom_type_scat_Cromer_Mann_b2
_atom_type_scat_Cromer_Mann_a3
_atom_type_scat_Cromer_Mann_b3
_atom_type_scat_Cromer_Mann_a4
_atom_type_scat_Cromer_Mann_b4
_atom_type_scat_Cromer_Mann_c
_atom_type_scat_source
C 0.0033 0.0016 2.3100 20.8439 1.0200 10.2075 1.5886 0.5687 0.8650 51.6512 0.2156 'International Tables Vol C 4.2.6.8 and 6.1.1.4'
H 0.0000 0.0000 0.4930 10.5109 0.3229 26.1257 0.1402 3.1424 0.0408 57.7998 0.0030 'International Tables Vol C 4.2.6.8 and 6.1.1.4'
N 0.0061 0.0033 12.2126 0.0057 3.1322 9.8933 2.0125 28.9975 1.1663 0.5826 -11.5290 'International Tables Vol C 4.2.6.8 and 6.1.1.4'
Ir -1.4442 7.9887 27.3049 1.5928 16.7296 8.8655 15.6115 0.4179 5.8338 45.0011 11.4722 'International Tables Vol C 4.2.6.8 and 6.1.1.4'
F 0.0171 0.0103 3.5392 10.2825 2.6412 4.2944 1.5170 0.2615 1.0243 26.1476 0.2776 'International Tables Vol C 4.2.6.8 and 6.1.1.4'
B 0.0013 0.0007 2.0545 23.2185 1.3326 1.0210 1.0979 60.3498 0.7068 0.1403 -0.1932 'International Tables Vol C 4.2.6.8 and 6.1.1.4'

loop_
_geom_angle_atom_site_label_1
_geom_angle_atom_site_label_2
_geom_angle_atom_site_label_3
_geom_angle
_geom_angle_publ_flag
C2 Ir1 C25 165.6(2) yes
C2 Ir1 H11 82.2 no
C25 Ir1 H11 85.0 no
C2 Ir1 H12 84.9 no
C25 Ir1 H12 83.7 no
H11 Ir1 H12 65.1 no
C2 Ir1 H481 98.4 no
C25 Ir1 H481 93.7 no
H11 Ir1 H481 175.0 no
H12 Ir1 H481 109.9 no
C2 Ir1 H482 95.6 no
C25 Ir1 H482 95.7 no
H11 Ir1 H482 113.9 no
H12 Ir1 H482 178.9 no
H481 Ir1 H482 71.1 no
Ir1 C2 N3 129.1(3) yes
Ir1 C2 N6 126.8(3) yes
N3 C2 N6 103.9(4) yes
C2 N3 C4 111.0(4) yes
C2 N3 C16 125.5(4) yes
C4 N3 C16 123.4(4) yes
N3 C4 C5 107.0(4) yes
N3 C4 H41 125.3 no
C5 C4 H41 127.7 no
C4 C5 N6 107.2(4) yes
C4 C5 H51 127.8 no
N6 C5 H51 125.0 no
C5 N6 C2 110.8(4) yes
C5 N6 C7 122.6(4) yes
C2 N6 C7 126.1(4) yes
N6 C7 C8 117.4(5) yes
N6 C7 C12 120.2(5) yes
C8 C7 C12 122.3(5) yes
C7 C8 C9 118.0(6) yes
C7 C8 C15 121.3(5) yes
C9 C8 C15 120.7(6) yes
C8 C9 C10 122.0(6) yes
C8 C9 H91 119.3 no
C10 C9 H91 118.7 no
C9 C10 C11 117.9(6) yes
C9 C10 C14 120.6(7) yes
C11 C10 C14 121.5(7) yes
C10 C11 C12 122.4(6) yes
C10 C11 H111 119.3 no
C12 C11 H111 118.2 no
C11 C12 C7 117.4(5) yes
C11 C12 C13 120.1(5) yes
C7 C12 C13 122.5(5) yes
C12 C13 H131 108.5 no
C12 C13 H133 108.9 no
H131 C13 H133 110.7 no
C12 C13 H132 109.8 no
H131 C13 H132 109.4 no
H133 C13 H132 109.6 no
C10 C14 H142 109.6 no
C10 C14 H141 109.5 no
H142 C14 H141 109.9 no
C10 C14 H143 109.1 no
H142 C14 H143 109.6 no
H141 C14 H143 109.1 no
C8 C15 H153 110.5 no
C8 C15 H151 109.9 no
H153 C15 H151 109.0 no
C8 C15 H152 109.4 no
H153 C15 H152 109.2 no
H151 C15 H152 108.8 no
N3 C16 C17 118.5(4) yes
N3 C16 C21 119.7(4) yes
C17 C16 C21 121.8(5) yes
C16 C17 C18 116.9(5) yes
C16 C17 C24 121.8(5) yes
C18 C17 C24 121.3(5) yes
C17 C18 C19 122.6(5) yes
C17 C18 H181 118.1 no
C19 C18 H181 119.3 no
C18 C19 C20 118.5(6) yes
C18 C19 C23 121.2(6) yes
C20 C19 C23 120.2(7) yes
C19 C20 C21 121.4(6) yes
C19 C20 H201 119.3 no
C21 C20 H201 119.3 no
C20 C21 C16 118.5(5) yes
C20 C21 C22 120.6(6) yes
C16 C21 C22 120.9(5) yes
C21 C22 H222 109.7 no
C21 C22 H223 110.0 no
H222 C22 H223 109.3 no
C21 C22 H221 110.4 no
H222 C22 H221 108.8 no
H223 C22 H221 108.7 no
C19 C23 H231 109.9 no
C19 C23 H232 109.8 no
H231 C23 H232 109.3 no
C19 C23 H233 108.7 no
H231 C23 H233 109.7 no
H232 C23 H233 109.4 no
C17 C24 H242 109.6 no
C17 C24 H243 109.2 no
H242 C24 H243 109.7 no
C17 C24 H241 109.8 no
H242 C24 H241 109.5 no
H243 C24 H241 109.0 no
Ir1 C25 N26 126.6(4) yes
Ir1 C25 N38 128.7(4) yes
N26 C25 N38 104.6(4) yes
C25 N26 C27 125.9(4) yes
C25 N26 C36 110.6(5) yes
C27 N26 C36 123.1(5) yes
N26 C27 C28 119.7(5) yes
N26 C27 C33 118.3(6) yes
C28 C27 C33 122.0(6) yes
C27 C28 C29 118.2(5) yes
C27 C28 C35 121.8(5) yes
C29 C28 C35 120.0(6) yes
C28 C29 C30 121.8(6) yes
C28 C29 H291 119.5 no
C30 C29 H291 118.6 no
C29 C30 C31 120.8(7) yes
C29 C30 C32 117.8(6) yes
C31 C30 C32 121.5(6) yes
C30 C31 H312 108.0 no
C30 C31 H313 108.7 no
H312 C31 H313 109.1 no
C30 C31 H311 110.0 no
H312 C31 H311 110.7 no
H313 C31 H311 110.2 no
C30 C32 C33 122.1(6) yes
C30 C32 H321 118.7 no
C33 C32 H321 119.2 no
C32 C33 C27 118.1(7) yes
C32 C33 C34 120.7(7) yes
C27 C33 C34 121.1(7) yes
C33 C34 H343 109.6 no
C33 C34 H341 107.8 no
H343 C34 H341 109.7 no
C33 C34 H342 108.6 no
H343 C34 H342 110.6 no
H341 C34 H342 110.6 no
C28 C35 H351 110.2 no
C28 C35 H353 108.9 no
H351 C35 H353 109.1 no
C28 C35 H352 110.2 no
H351 C35 H352 109.3 no
H353 C35 H352 109.2 no
N26 C36 C37 107.5(5) yes
N26 C36 H361 126.0 no
C37 C36 H361 126.5 no
C36 C37 N38 106.7(5) yes
C36 C37 H371 127.1 no
N38 C37 H371 126.2 no
C37 N38 C25 110.6(5) yes
C37 N38 C39 123.6(5) yes
C25 N38 C39 125.9(4) yes
N38 C39 C40 118.9(6) yes
N38 C39 C46 118.8(5) yes
C40 C39 C46 122.3(6) yes
C39 C40 C41 122.5(6) yes
C39 C40 C42 116.7(6) yes
C41 C40 C42 120.8(6) yes
C40 C41 H411 110.5 no
C40 C41 H412 111.0 no
H411 C41 H412 109.0 no
C40 C41 H413 109.6 no
H411 C41 H413 108.3 no
H412 C41 H413 108.4 no
C40 C42 C43 123.2(6) yes
C40 C42 H421 118.4 no
C43 C42 H421 118.5 no
C42 C43 C44 121.3(6) yes
C42 C43 C45 117.2(6) yes
C44 C43 C45 121.4(7) yes
C43 C44 H442 110.6 no
C43 C44 H441 108.7 no
H442 C44 H441 110.2 no
C43 C44 H443 108.9 no
H442 C44 H443 108.7 no
H441 C44 H443 109.8 no
C43 C45 C46 122.9(7) yes
C43 C45 H451 118.8 no
C46 C45 H451 118.3 no
C39 C46 C45 117.5(6) yes
C39 C46 C47 120.7(6) yes
C45 C46 C47 121.8(7) yes
C46 C47 H472 109.2 no
C46 C47 H471 108.9 no
H472 C47 H471 109.9 no
C46 C47 H473 109.4 no
H472 C47 H473 110.0 no
H471 C47 H473 109.4 no
N49 B48 H481 118.7 no
N49 B48 H482 115.3 no
H481 B48 H482 126.0 no
B48 N49 C50 120.4(5) yes
B48 N49 C53 122.9(4) yes
C50 N49 C53 116.7(5) yes
N49 C50 C51 109.3(6) yes
N49 C50 C52 115.9(6) yes
C51 C50 C52 112.8(7) yes
N49 C50 H501 105.8 no
C51 C50 H501 108.4 no
C52 C50 H501 104.0 no
C50 C51 H512 109.0 no
C50 C51 H513 107.2 no
H512 C51 H513 110.4 no
C50 C51 H511 109.6 no
H512 C51 H511 110.4 no
H513 C51 H511 110.2 no
C50 C52 H523 109.1 no
C50 C52 H521 108.4 no
H523 C52 H521 110.5 no
C50 C52 H522 108.8 no
H523 C52 H522 110.4 no
H521 C52 H522 109.6 no
N49 C53 C54 111.02(7) yes
N49 C53 C550 114.79(10) yes
C54 C53 C550 114.58(10) yes
N49 C53 H531 105.3 no
C54 C53 H531 105.1 no
C550 C53 H531 104.8 no
N49 C53 C54 111.02(7) yes
N49 C53 C551 114.80(10) yes
C54 C53 C551 114.63(10) yes
N49 C53 H532 105.1 no
C54 C53 H532 104.9 no
C551 C53 H532 105.2 no
C53 C54 H541 109.9 no
C53 C54 H542 109.0 no
H541 C54 H542 109.2 no
C53 C54 H543 109.1 no
H541 C54 H543 109.9 no
H542 C54 H543 109.8 no
F56 C57 F58 103.6(5) yes
F56 C57 F59 109.2(6) yes
F58 C57 F59 103.9(6) yes
F56 C57 C60 114.6(5) yes
F58 C57 C60 111.4(6) yes
F59 C57 C60 113.2(5) yes
C57 C60 C61 118.0(5) yes
C57 C60 C65 121.3(5) yes
C61 C60 C65 120.7(4) yes
C60 C61 C62 118.0(4) yes
C60 C61 H611 120.8 no
C62 C61 H611 121.1 no
C61 C62 C63 121.1(4) yes
C61 C62 C109 121.4(4) yes
C63 C62 C109 117.5(4) yes
C62 C63 C64 122.4(4) yes
C62 C63 H631 118.2 no
C64 C63 H631 119.4 no
C63 C64 C65 115.1(4) yes
C63 C64 B66 120.6(4) yes
C65 C64 B66 124.1(4) yes
C64 C65 C60 122.5(4) yes
C64 C65 H651 119.0 no
C60 C65 H651 118.4 no
C64 B66 C67 113.1(4) yes
C64 B66 C81 111.1(4) yes
C67 B66 C81 105.6(4) yes
C64 B66 C95 104.9(3) yes
C67 B66 C95 110.0(4) yes
C81 B66 C95 112.1(4) yes
B66 C67 C68 124.0(4) yes
B66 C67 C72 120.4(4) yes
C68 C67 C72 115.4(4) yes
C67 C68 C69 122.5(4) yes
C67 C68 H681 118.3 no
C69 C68 H681 119.2 no
C68 C69 C70 120.5(5) yes
C68 C69 C77 119.7(4) yes
C70 C69 C77 119.7(4) yes
C69 C70 C71 118.1(4) yes
C69 C70 H701 121.3 no
C71 C70 H701 120.6 no
C70 C71 C72 120.8(5) yes
C70 C71 C73 121.3(5) yes
C72 C71 C73 117.8(5) yes
C67 C72 C71 122.6(5) yes
C67 C72 H721 119.2 no
C71 C72 H721 118.2 no
C71 C73 F74 112.8(6) yes
C71 C73 F75 112.1(5) yes
F74 C73 F75 107.9(5) yes
C71 C73 F76 112.6(5) yes
F74 C73 F76 106.6(5) yes
F75 C73 F76 104.3(6) yes
C69 C77 F780 113.5(3) yes
C69 C77 F790 112.9(3) yes
F780 C77 F790 105.74(6) yes
C69 C77 F800 112.5(3) yes
F780 C77 F800 105.78(6) yes
F790 C77 F800 105.76(6) yes
C69 C77 F781 113.8(12) yes
C69 C77 F791 114.1(11) yes
F781 C77 F791 105.76(6) yes
C69 C77 F801 111.0(12) yes
F781 C77 F801 105.76(6) yes
F791 C77 F801 105.76(6) yes
B66 C81 C82 122.3(4) yes
B66 C81 C86 122.8(4) yes
C82 C81 C86 114.8(4) yes
C81 C82 C83 122.8(4) yes
C81 C82 H821 118.7 no
C83 C82 H821 118.4 no
C82 C83 C84 120.9(5) yes
C82 C83 C91 119.0(4) yes
C84 C83 C91 120.1(4) yes
C83 C84 C85 118.2(4) yes
C83 C84 H841 121.0 no
C85 C84 H841 120.9 no
C84 C85 C86 120.7(4) yes
C84 C85 C87 119.1(5) yes
C86 C85 C87 120.1(5) yes
C81 C86 C85 122.5(5) yes
C81 C86 H861 118.9 no
C85 C86 H861 118.6 no
C85 C87 F88 113.3(5) yes
C85 C87 F89 114.2(5) yes
F88 C87 F89 104.5(6) yes
C85 C87 F90 111.9(5) yes
F88 C87 F90 104.3(6) yes
F89 C87 F90 107.7(6) yes
C83 C91 F92 112.8(5) yes
C83 C91 F93 115.0(5) yes
F92 C91 F93 104.0(5) yes
C83 C91 F94 112.8(5) yes
F92 C91 F94 105.9(6) yes
F93 C91 F94 105.4(5) yes
B66 C95 C96 124.6(4) yes
B66 C95 C100 119.7(4) yes
C96 C95 C100 115.6(4) yes
C95 C96 C97 122.3(5) yes
C95 C96 H961 119.8 no
C97 C96 H961 117.9 no
C96 C97 C98 120.7(5) yes
C96 C97 C105 119.0(5) yes
C98 C97 C105 120.2(4) yes
C97 C98 C99 118.9(5) yes
C97 C98 H981 120.7 no
C99 C98 H981 120.5 no
C98 C99 C100 120.5(5) yes
C98 C99 C101 120.4(4) yes
C100 C99 C101 119.0(5) yes
C95 C100 C99 122.0(5) yes
C95 C100 H1001 118.8 no
C99 C100 H1001 119.2 no
C99 C101 F1020 115.1(6) yes
C99 C101 F1030 107.9(6) yes
F1020 C101 F1030 105.76(6) yes
C99 C101 F1040 115.8(6) yes
F1020 C101 F1040 105.76(6) yes
F1030 C101 F1040 105.73(6) yes
C99 C101 F1021 112.2(5) yes
C99 C101 F1031 114.8(5) yes
F1021 C101 F1031 105.78(6) yes
C99 C101 F1041 111.8(5) yes
F1021 C101 F1041 105.76(6) yes
F1031 C101 F1041 105.77(6) yes
C97 C105 F1060 113.1(4) yes
C97 C105 F1070 113.8(4) yes
F1060 C105 F1070 105.76(6) yes
C97 C105 F1080 112.0(4) yes
F1060 C105 F1080 105.79(6) yes
F1070 C105 F1080 105.73(6) yes
C97 C105 F1061 113.7(7) yes
C97 C105 F1071 116.5(8) yes
F1061 C105 F1071 105.77(6) yes
C97 C105 F1081 108.5(8) yes
F1061 C105 F1081 105.75(6) yes
F1071 C105 F1081 105.76(6) yes
C62 C109 F1100 112.8(4) yes
C62 C109 F1110 114.9(4) yes
F1100 C109 F1110 105.74(6) yes
C62 C109 F1120 111.2(5) yes
F1100 C109 F1120 105.75(6) yes
F1110 C109 F1120 105.79(6) yes
C62 C109 F1101 113.8(8) yes
C62 C109 F1111 118.8(8) yes
F1101 C109 F1111 105.77(6) yes
C62 C109 F1121 105.9(8) yes
F1101 C109 F1121 105.75(6) yes
F1111 C109 F1121 105.77(6) yes
C53 C550 H5501 110.7 no
C53 C550 H5503 108.5 no
H5501 C550 H5503 109.5 no
C53 C550 H5502 108.6 no
H5501 C550 H5502 109.8 no
H5503 C550 H5502 109.7 no
C53 C551 H5512 110.3 no
C53 C551 H5511 108.6 no
H5512 C551 H5511 109.9 no
C53 C551 H5513 108.7 no
H5512 C551 H5513 109.8 no
H5511 C551 H5513 109.5 no
B48 H481 Ir1 81.5 no
B48 H482 Ir1 81.4 no

loop_
_geom_bond_atom_site_label_1
_geom_bond_atom_site_label_2
_geom_bond_distance
_geom_bond_publ_flag
Ir1 C2 2.059(4) yes
Ir1 C25 2.060(5) yes
Ir1 H11 1.532 no
Ir1 H12 1.537 no
Ir1 H481 1.878 no
Ir1 H482 1.883 no
C2 N3 1.358(6) yes
C2 N6 1.363(6) yes
N3 C4 1.393(6) yes
N3 C16 1.437(6) yes
C4 C5 1.323(7) yes
C4 H41 0.941 no
C5 N6 1.391(6) yes
C5 H51 0.939 no
N6 C7 1.441(6) yes
C7 C8 1.388(7) yes
C7 C12 1.392(7) yes
C8 C9 1.394(8) yes
C8 C15 1.519(9) yes
C9 C10 1.391(10) yes
C9 H91 0.931 no
C10 C11 1.386(9) yes
C10 C14 1.516(8) yes
C11 C12 1.398(8) yes
C11 H111 0.941 no
C12 C13 1.488(8) yes
C13 H131 0.959 no
C13 H133 0.959 no
C13 H132 0.957 no
C14 H142 0.960 no
C14 H141 0.964 no
C14 H143 0.961 no
C15 H153 0.964 no
C15 H151 0.962 no
C15 H152 0.963 no
C16 C17 1.413(7) yes
C16 C21 1.376(7) yes
C17 C18 1.397(8) yes
C17 C24 1.497(8) yes
C18 C19 1.371(9) yes
C18 H181 0.942 no
C19 C20 1.388(9) yes
C19 C23 1.514(9) yes
C20 C21 1.398(8) yes
C20 H201 0.937 no
C21 C22 1.509(8) yes
C22 H222 0.963 no
C22 H223 0.967 no
C22 H221 0.958 no
C23 H231 0.962 no
C23 H232 0.960 no
C23 H233 0.957 no
C24 H242 0.957 no
C24 H243 0.950 no
C24 H241 0.956 no
C25 N26 1.355(6) yes
C25 N38 1.360(6) yes
N26 C27 1.449(7) yes
N26 C36 1.381(7) yes
C27 C28 1.384(8) yes
C27 C33 1.375(9) yes
C28 C29 1.390(7) yes
C28 C35 1.501(8) yes
C29 C30 1.380(8) yes
C29 H291 0.935 no
C30 C31 1.513(9) yes
C30 C32 1.391(10) yes
C31 H312 0.958 no
C31 H313 0.961 no
C31 H311 0.968 no
C32 C33 1.384(10) yes
C32 H321 0.930 no
C33 C34 1.519(11) yes
C34 H343 0.962 no
C34 H341 0.961 no
C34 H342 0.964 no
C35 H351 0.958 no
C35 H353 0.960 no
C35 H352 0.959 no
C36 C37 1.336(10) yes
C36 H361 0.934 no
C37 N38 1.388(7) yes
C37 H371 0.936 no
N38 C39 1.449(7) yes
C39 C40 1.390(8) yes
C39 C46 1.398(10) yes
C40 C41 1.500(10) yes
C40 C42 1.392(9) yes
C41 H411 0.959 no
C41 H412 0.958 no
C41 H413 0.955 no
C42 C43 1.381(10) yes
C42 H421 0.937 no
C43 C44 1.507(9) yes
C43 C45 1.387(9) yes
C44 H442 0.957 no
C44 H441 0.958 no
C44 H443 0.962 no
C45 C46 1.375(9) yes
C45 H451 0.935 no
C46 C47 1.512(8) yes
C47 H472 0.968 no
C47 H471 0.962 no
C47 H473 0.962 no
B48 N49 1.379(8) yes
B48 H481 1.227 no
B48 H482 1.226 no
N49 C50 1.503(8) yes
N49 C53 1.505(5) yes
C50 C51 1.527(10) yes
C50 C52 1.500(10) yes
C50 H501 1.001 no
C51 H512 0.967 no
C51 H513 0.973 no
C51 H511 0.974 no
C52 H523 0.972 no
C52 H521 0.978 no
C52 H522 0.972 no
C53 C54 1.505(5) yes
C53 C550 1.470(7) yes
C53 H531 0.950 no
C53 C54 1.505(5) yes
C53 C551 1.464(9) yes
C53 H532 0.950 no
C54 H541 0.973 no
C54 H542 0.978 no
C54 H543 0.973 no
F56 C57 1.308(7) yes
C57 F58 1.346(8) yes
C57 F59 1.297(7) yes
C57 C60 1.490(7) yes
C60 C61 1.384(7) yes
C60 C65 1.395(6) yes
C61 C62 1.378(7) yes
C61 H611 0.929 no
C62 C63 1.391(6) yes
C62 C109 1.496(5) yes
C63 C64 1.399(6) yes
C63 H631 0.947 no
C64 C65 1.400(6) yes
C64 B66 1.642(6) yes
C65 H651 0.935 no
B66 C67 1.637(7) yes
B66 C81 1.646(7) yes
B66 C95 1.647(6) yes
C67 C68 1.397(6) yes
C67 C72 1.399(6) yes
C68 C69 1.392(6) yes
C68 H681 0.943 no
C69 C70 1.391(7) yes
C69 C77 1.495(5) yes
C70 C71 1.378(7) yes
C70 H701 0.935 no
C71 C72 1.389(6) yes
C71 C73 1.497(8) yes
C72 H721 0.941 no
C73 F74 1.336(7) yes
C73 F75 1.327(7) yes
C73 F76 1.332(8) yes
C77 F780 1.320(4) yes
C77 F790 1.311(4) yes
C77 F800 1.316(4) yes
C77 F781 1.314(6) yes
C77 F791 1.315(6) yes
C77 F801 1.315(6) yes
C81 C82 1.407(6) yes
C81 C86 1.400(6) yes
C82 C83 1.391(6) yes
C82 H821 0.934 no
C83 C84 1.377(7) yes
C83 C91 1.486(7) yes
C84 C85 1.387(7) yes
C84 H841 0.935 no
C85 C86 1.400(7) yes
C85 C87 1.486(7) yes
C86 H861 0.936 no
C87 F88 1.325(7) yes
C87 F89 1.285(8) yes
C87 F90 1.296(8) yes
C91 F92 1.306(7) yes
C91 F93 1.307(6) yes
C91 F94 1.286(7) yes
C95 C96 1.393(6) yes
C95 C100 1.407(6) yes
C96 C97 1.396(7) yes
C96 H961 0.945 no
C97 C98 1.369(8) yes
C97 C105 1.495(6) yes
C98 C99 1.382(8) yes
C98 H981 0.935 no
C99 C100 1.392(7) yes
C99 C101 1.487(6) yes
C100 H1001 0.946 no
C101 F1020 1.312(5) yes
C101 F1030 1.321(5) yes
C101 F1040 1.313(5) yes
C101 F1021 1.317(5) yes
C101 F1031 1.301(5) yes
C101 F1041 1.318(5) yes
C105 F1060 1.316(4) yes
C105 F1070 1.325(4) yes
C105 F1080 1.309(4) yes
C105 F1061 1.310(6) yes
C105 F1071 1.309(6) yes
C105 F1081 1.322(6) yes
C109 F1100 1.318(4) yes
C109 F1110 1.307(5) yes
C109 F1120 1.313(5) yes
C109 F1101 1.316(6) yes
C109 F1111 1.309(6) yes
C109 F1121 1.315(5) yes
C550 H5501 0.960 no
C550 H5503 0.963 no
C550 H5502 0.965 no
C551 H5512 0.961 no
C551 H5511 0.961 no
C551 H5513 0.960 no

loop_
_geom_hbond_atom_site_label_D
_geom_hbond_atom_site_label_H
_geom_hbond_atom_site_label_A
_geom_hbond_angle_DHA
_geom_hbond_distance_DH
_geom_hbond_distance_HA
_geom_hbond_distance_DA
_geom_hbond_publ_flag
C51 H513 C551 129 0.97 2.27 2.974(9) yes
C550 H5503 C22 160 0.96 2.56 3.485(9) yes
C551 H5511 C52 127 0.96 2.54 3.215(9) yes
